data_7155271
loop_
_publ_author_name
'Sastry, K. N. Visweswara'
'Routhu, Sunitha Rani'
'Datta, Soma Gupta'
'Nagesh, Narayana'
'Babu, Bathini Nagendra'
'Nanubolu, Jagadeesh Babu'
'Kumar, C. Ganesh'
'Maurya, Ram Awatar'
'Kamal, Ahmed'

_publ_section_title
;
 Synthesis, DNA binding affinity and anticancer activity of novel
 4H-benzo[g][1,2,3]triazolo[5,1-c][1,4]oxazocines.
;
_journal_issue 39
_journal_name_full 'Organic &amp; biomolecular chemistry'
_journal_page_first 9294
_journal_page_last 9305
_journal_paper_doi 10.1039/c6ob01077f
_journal_volume 14
_journal_year 2016
_chemical_formula_moiety 'C19 H15 N3 O3'
_chemical_formula_sum 'C19 H15 N3 O3'
_chemical_formula_weight 333.34
_chemical_name_systematic (Z)-(8-methoxy-4H-benzo[g][1,2,3]triazolo[5,1-c][1,4]oxazocin-11-yl)(phenyl)methanone
_space_group_crystal_system monoclinic
_space_group_IT_number 14
_space_group_name_Hall '-P 2yn'
_space_group_name_H-M_alt 'P 1 21/n 1'
_symmetry_space_group_name_Hall '-P 2yn'
_symmetry_space_group_name_H-M 'P 1 21/n 1'
_atom_sites_solution_hydrogens geom
_audit_creation_method SHELXL-2014/7
_audit_update_record
;
2016-05-16 deposited with the CCDC.
2016-09-05 downloaded from the CCDC.
;
_cell_angle_alpha 90
_cell_angle_beta 93.3610(10)
_cell_angle_gamma 90
_cell_formula_units_Z 4
_cell_length_a 6.5491(5)
_cell_length_b 18.5820(13)
_cell_length_c 12.9625(9)
_cell_measurement_reflns_used 3921
_cell_measurement_temperature 293(2)
_cell_measurement_theta_max 23.67
_cell_measurement_theta_min 2.70
_cell_volume 1574.8(2)
_computing_cell_refinement 'Bruker SMART'
_computing_data_collection 'Bruker SMART'
_computing_data_reduction 'Bruker SAINT'
_computing_molecular_graphics 'Bruker SHELXTL'
_computing_structure_refinement 'SHELXL-2014/7 (Sheldrick, 2014)'
_computing_structure_solution 'SHELXS-97 (Sheldrick, 1990)'
_diffrn_ambient_temperature 293(2)
_diffrn_measured_fraction_theta_full 1.000
_diffrn_measured_fraction_theta_max 1.000
_diffrn_measurement_device_type 'CCD area detector'
_diffrn_measurement_method 'phi and omega scans'
_diffrn_radiation_source 'fine-focus sealed tube'
_diffrn_radiation_type MoK\a
_diffrn_radiation_wavelength 0.71073
_diffrn_reflns_av_R_equivalents 0.0309
_diffrn_reflns_av_unetI/netI 0.0218
_diffrn_reflns_Laue_measured_fraction_full 1.000
_diffrn_reflns_Laue_measured_fraction_max 1.000
_diffrn_reflns_limit_h_max 7
_diffrn_reflns_limit_h_min -7
_diffrn_reflns_limit_k_max 22
_diffrn_reflns_limit_k_min -22
_diffrn_reflns_limit_l_max 15
_diffrn_reflns_limit_l_min -15
_diffrn_reflns_number 15034
_diffrn_reflns_point_group_measured_fraction_full 1.000
_diffrn_reflns_point_group_measured_fraction_max 1.000
_diffrn_reflns_theta_full 25.000
_diffrn_reflns_theta_max 25.000
_diffrn_reflns_theta_min 1.918
_exptl_absorpt_coefficient_mu 0.098
_exptl_absorpt_correction_T_max 0.977
_exptl_absorpt_correction_T_min 0.966
_exptl_absorpt_correction_type multi-scan
_exptl_absorpt_process_details 'Bruker AXS SADABS program'
_exptl_crystal_density_diffrn 1.406
_exptl_crystal_description BLOCK
_exptl_crystal_F_000 696
_exptl_crystal_size_max 0.350
_exptl_crystal_size_mid 0.320
_exptl_crystal_size_min 0.300
_refine_diff_density_max 0.325
_refine_diff_density_min -0.223
_refine_diff_density_rms 0.037
_refine_ls_extinction_method none
_refine_ls_goodness_of_fit_ref 1.237
_refine_ls_hydrogen_treatment constr
_refine_ls_matrix_type full
_refine_ls_number_parameters 237
_refine_ls_number_reflns 2774
_refine_ls_number_restraints 2
_refine_ls_restrained_S_all 1.243
_refine_ls_R_factor_all 0.0686
_refine_ls_R_factor_gt 0.0625
_refine_ls_shift/su_max 0.000
_refine_ls_shift/su_mean 0.000
_refine_ls_structure_factor_coef Fsqd
_refine_ls_weighting_details 'w=1/[\s^2^(Fo^2^)+(0.0379P)^2^+0.9417P] where P=(Fo^2^+2Fc^2^)/3'
_refine_ls_weighting_scheme calc
_refine_ls_wR_factor_gt 0.1283
_refine_ls_wR_factor_ref 0.1315
_reflns_Friedel_coverage 0.000
_reflns_number_gt 2539
_reflns_number_total 2774
_reflns_threshold_expression 'I > 2\s(I)'
_cod_data_source_file c6ob01077f2.cif
_cod_data_source_block AZ63M
_cod_depositor_comments
;Adding full bibliography for 7155271.cif.

 Adding full bibliography for 7155271.cif.
;
_cod_database_code 7155271
_shelx_shelxl_version_number 2014/7
_shelx_space_group_comment
;
The symmetry employed for this shelxl refinement is uniquely defined
by the following loop, which should always be used as a source of
symmetry information in preference to the above space-group names.
They are only intended as comments.
;
_shelx_estimated_absorpt_t_min 0.967
_shelx_estimated_absorpt_t_max 0.971
_exptl_absorpt_special_details 'Sheldrick,G.M.,(2003),University of gottingen,Germany'

loop_
_space_group_symop_operation_xyz
'x, y, z'
'-x+1/2, y+1/2, -z+1/2'
'-x, -y, -z'
'x-1/2, -y-1/2, z-1/2'

loop_
_atom_site_label
_atom_site_type_symbol
_atom_site_fract_x
_atom_site_fract_y
_atom_site_fract_z
_atom_site_U_iso_or_equiv
_atom_site_adp_type
_atom_site_occupancy
_atom_site_site_symmetry_order
_atom_site_calc_flag
_atom_site_refinement_flags_posn
_atom_site_refinement_flags_adp
_atom_site_refinement_flags_occupancy
_atom_site_disorder_assembly
_atom_site_disorder_group
C1 C 0.9026(5) 0.0887(2) 1.1294(2) 0.0700(9) Uani 1 1 d . . . . .
H1A H 0.8891 0.0374 1.1255 0.105 Uiso 1 1 calc R U . . .
H1B H 0.9681 0.1018 1.1949 0.105 Uiso 1 1 calc R U . . .
H1C H 0.9836 0.1053 1.0748 0.105 Uiso 1 1 calc R U . . .
C2 C 0.5923(4) 0.11071(12) 1.02888(18) 0.0398(6) Uani 1 1 d . . . . .
C3 C 0.6478(4) 0.06958(12) 0.94706(17) 0.0372(5) Uani 1 1 d . . . . .
H3 H 0.7734 0.0461 0.9511 0.045 Uiso 1 1 calc R U . . .
C4 C 0.5185(4) 0.06249(12) 0.85765(17) 0.0378(5) Uani 1 1 d . . . . .
C5 C 0.3292(4) 0.09604(15) 0.85460(19) 0.0500(7) Uani 1 1 d D . . . .
C6 C 0.2765(4) 0.13812(16) 0.9375(2) 0.0574(8) Uani 1 1 d . . . . .
H6 H 0.1506 0.1614 0.9346 0.069 Uiso 1 1 calc R U . . .
C7 C 0.4061(4) 0.14585(14) 1.0228(2) 0.0524(7) Uani 1 1 d . . . . .
H7 H 0.3691 0.1748 1.0772 0.063 Uiso 1 1 calc R U . . .
C8 C 0.1832(4) 0.10152(15) 0.67875(19) 0.0471(6) Uani 1 1 d . . . . .
H8A H 0.0745 0.1368 0.6809 0.056 Uiso 1 1 calc R U . A 1
H8B H 0.1414 0.0666 0.6261 0.056 Uiso 1 1 calc R U . A 1
C9 C 0.3677(3) 0.13858(12) 0.64530(17) 0.0363(5) Uani 1 1 d . . . . .
C10 C 0.4011(4) 0.20592(14) 0.6101(2) 0.0493(7) Uani 1 1 d . . . . .
H10 H 0.3026 0.2419 0.6025 0.059 Uiso 1 1 calc R U . . .
C11 C 0.6088(3) 0.03538(12) 0.67604(17) 0.0334(5) Uani 1 1 d . . . . .
C12 C 0.5918(4) 0.01700(13) 0.77412(18) 0.0405(6) Uani 1 1 d . . . . .
H12 H 0.6303 -0.0297 0.7922 0.049 Uiso 1 1 calc R U . . .
C13 C 0.6939(3) -0.01205(13) 0.59604(17) 0.0357(5) Uani 1 1 d . . . . .
C14 C 0.7298(4) -0.08979(13) 0.62000(17) 0.0377(5) Uani 1 1 d . . . . .
C15 C 0.5849(4) -0.13298(14) 0.66202(19) 0.0490(6) Uani 1 1 d . . . . .
H15 H 0.4600 -0.1138 0.6789 0.059 Uiso 1 1 calc R U . . .
C16 C 0.6271(6) -0.20540(15) 0.6789(2) 0.0649(8) Uani 1 1 d . . . . .
H16 H 0.5301 -0.2350 0.7069 0.078 Uiso 1 1 calc R U . . .
C17 C 0.8131(6) -0.23346(16) 0.6542(2) 0.0680(9) Uani 1 1 d . . . . .
H17 H 0.8415 -0.2819 0.6664 0.082 Uiso 1 1 calc R U . . .
C18 C 0.9557(5) -0.19071(16) 0.6120(2) 0.0615(8) Uani 1 1 d . . . . .
H18 H 1.0805 -0.2101 0.5954 0.074 Uiso 1 1 calc R U . . .
C19 C 0.9153(4) -0.11923(15) 0.59395(19) 0.0480(6) Uani 1 1 d . . . . .
H19 H 1.0120 -0.0904 0.5643 0.058 Uiso 1 1 calc R U . . .
N1 N 0.5987(4) 0.21307(12) 0.58782(18) 0.0554(6) Uani 1 1 d . . . . .
N2 N 0.6931(3) 0.15249(11) 0.60751(16) 0.0466(5) Uani 1 1 d . . . . .
N3 N 0.5524(3) 0.10635(10) 0.64249(14) 0.0343(4) Uani 1 1 d . . . . .
O1 O 0.7073(3) 0.12063(11) 1.11913(13) 0.0608(5) Uani 1 1 d . . . . .
O3 O 0.7369(3) 0.01267(10) 0.51340(13) 0.0496(5) Uani 1 1 d . . . . .
O2 O 0.1976(14) 0.0670(7) 0.7710(6) 0.056(3) Uani 0.56(2) 1 d D . P B 1
O2D O 0.1563(7) 0.1052(9) 0.7878(4) 0.047(3) Uani 0.44(2) 1 d D . P B 2

loop_
_atom_site_aniso_label
_atom_site_aniso_U_11
_atom_site_aniso_U_22
_atom_site_aniso_U_33
_atom_site_aniso_U_23
_atom_site_aniso_U_13
_atom_site_aniso_U_12
C1 0.0560(19) 0.105(3) 0.0476(17) 0.0065(17) -0.0086(14) -0.0156(18)
C2 0.0487(14) 0.0346(13) 0.0369(13) -0.0008(10) 0.0094(11) -0.0076(11)
C3 0.0421(13) 0.0325(12) 0.0375(13) 0.0031(10) 0.0057(10) 0.0031(10)
C4 0.0500(15) 0.0323(12) 0.0314(12) 0.0023(10) 0.0047(10) -0.0074(10)
C5 0.0390(14) 0.0679(18) 0.0432(15) 0.0190(13) 0.0021(11) -0.0119(13)
C6 0.0449(15) 0.0662(19) 0.0634(19) 0.0255(15) 0.0247(14) 0.0149(13)
C7 0.0625(17) 0.0449(15) 0.0521(16) 0.0008(12) 0.0237(14) 0.0064(13)
C8 0.0326(13) 0.0669(18) 0.0416(14) -0.0074(13) 0.0016(10) 0.0041(12)
C9 0.0355(12) 0.0391(13) 0.0335(12) -0.0028(10) -0.0035(9) 0.0065(10)
C10 0.0604(17) 0.0368(14) 0.0500(15) 0.0037(12) -0.0034(13) 0.0112(12)
C11 0.0285(11) 0.0340(12) 0.0373(13) 0.0009(10) -0.0009(9) 0.0017(9)
C12 0.0501(15) 0.0339(13) 0.0370(13) -0.0006(10) -0.0010(11) -0.0019(11)
C13 0.0285(12) 0.0433(13) 0.0350(13) 0.0006(10) 0.0002(9) 0.0011(10)
C14 0.0451(13) 0.0388(13) 0.0288(12) -0.0038(10) -0.0010(10) 0.0038(11)
C15 0.0621(17) 0.0436(15) 0.0421(14) -0.0052(12) 0.0091(12) -0.0010(13)
C16 0.104(3) 0.0432(16) 0.0481(16) -0.0001(13) 0.0119(16) -0.0103(17)
C17 0.112(3) 0.0398(16) 0.0503(17) -0.0037(13) -0.0068(17) 0.0227(18)
C18 0.073(2) 0.0553(18) 0.0555(18) -0.0076(14) -0.0041(15) 0.0256(16)
C19 0.0493(15) 0.0537(16) 0.0406(14) -0.0053(12) -0.0008(11) 0.0133(12)
N1 0.0685(16) 0.0385(12) 0.0591(15) 0.0079(11) 0.0022(12) -0.0093(11)
N2 0.0435(12) 0.0450(13) 0.0517(13) 0.0053(10) 0.0046(10) -0.0108(10)
N3 0.0327(10) 0.0338(10) 0.0364(10) 0.0022(8) 0.0010(8) 0.0004(8)
O1 0.0665(13) 0.0776(14) 0.0384(10) -0.0166(9) 0.0034(9) -0.0112(11)
O3 0.0572(11) 0.0512(11) 0.0419(10) 0.0057(8) 0.0158(8) 0.0074(9)
O2 0.042(3) 0.067(6) 0.058(3) 0.019(3) -0.008(2) -0.016(3)
O2D 0.032(2) 0.068(7) 0.043(3) -0.004(3) 0.0062(18) 0.013(3)

loop_
_atom_type_symbol
_atom_type_description
_atom_type_scat_dispersion_real
_atom_type_scat_dispersion_imag
_atom_type_scat_source
C C 0.0033 0.0016 'International Tables Vol C Tables 4.2.6.8 and 6.1.1.4'
H H 0.0000 0.0000 'International Tables Vol C Tables 4.2.6.8 and 6.1.1.4'
N N 0.0061 0.0033 'International Tables Vol C Tables 4.2.6.8 and 6.1.1.4'
O O 0.0106 0.0060 'International Tables Vol C Tables 4.2.6.8 and 6.1.1.4'

loop_
_geom_angle_atom_site_label_1
_geom_angle_atom_site_label_2
_geom_angle_atom_site_label_3
_geom_angle
O1 C2 C3 125.3(2)
O1 C2 C7 115.2(2)
C3 C2 C7 119.5(2)
C2 C3 C4 121.1(2)
C5 C4 C3 118.5(2)
C5 C4 C12 124.4(2)
C3 C4 C12 117.0(2)
C4 C5 C6 119.6(2)
C4 C5 O2D 139.9(5)
C6 C5 O2D 100.5(6)
C4 C5 O2 110.2(7)
C6 C5 O2 128.6(7)
C7 C6 C5 121.1(2)
C6 C7 C2 120.1(2)
O2 C8 C9 117.6(3)
O2D C8 C9 114.6(4)
N3 C9 C10 103.7(2)
N3 C9 C8 123.3(2)
C10 C9 C8 132.9(2)
N1 C10 C9 109.8(2)
C12 C11 N3 119.6(2)
C12 C11 C13 124.7(2)
N3 C11 C13 115.67(19)
C11 C12 C4 127.2(2)
O3 C13 C14 120.5(2)
O3 C13 C11 120.3(2)
C14 C13 C11 119.15(19)
C15 C14 C19 119.9(2)
C15 C14 C13 122.8(2)
C19 C14 C13 117.3(2)
C14 C15 C16 119.4(3)
C17 C16 C15 120.0(3)
C18 C17 C16 120.5(3)
C17 C18 C19 120.2(3)
C18 C19 C14 120.1(3)
N2 N1 C10 108.9(2)
N1 N2 N3 106.72(19)
C9 N3 N2 110.83(19)
C9 N3 C11 127.99(19)
N2 N3 C11 121.08(18)
C2 O1 C1 118.4(2)
C8 O2 C5 119.5(5)
C5 O2D C8 117.6(5)

loop_
_geom_bond_atom_site_label_1
_geom_bond_atom_site_label_2
_geom_bond_distance
C1 O1 1.409(4)
C2 O1 1.366(3)
C2 C3 1.374(3)
C2 C7 1.381(4)
C3 C4 1.401(3)
C4 C5 1.386(4)
C4 C12 1.476(3)
C5 C6 1.389(4)
C5 O2D 1.395(5)
C5 O2 1.449(6)
C6 C7 1.362(4)
C8 O2 1.355(5)
C8 O2D 1.436(6)
C8 C9 1.477(3)
C9 N3 1.352(3)
C9 C10 1.354(3)
C10 N1 1.349(4)
C11 C12 1.327(3)
C11 N3 1.430(3)
C11 C13 1.494(3)
C13 O3 1.214(3)
C13 C14 1.493(3)
C14 C15 1.379(3)
C14 C19 1.392(3)
C15 C16 1.389(4)
C16 C17 1.380(4)
C17 C18 1.365(5)
C18 C19 1.372(4)
N1 N2 1.302(3)
N2 N3 1.356(3)
